data_4084585
loop_
_publ_author_name
'Lee, Jhen-Yi'
'Ghosh, Dabalina'
'Lee, Jing-Yi'
'Wu, Shih-Sheng'
'Hu, Ching-Han'
'Liu, Shuang-De'
'Lee, Hon Man'

_publ_section_title
;
 Zwitterionic Palladium Complexes: Room-Temperature Suzuki--Miyaura
 Cross-Coupling of Sterically Hindered Substrates in an Aqueous Medium
;
_journal_issue 22
_journal_name_full Organometallics
_journal_page_first 6481
_journal_paper_doi 10.1021/om500834y
_journal_volume 33
_journal_year 2014
_chemical_formula_sum 'C19 H21 Cl2 N3 O Pd'
_chemical_formula_weight 484.69
_chemical_name_systematic
; 
 ? 
;
_space_group_IT_number 14
_symmetry_cell_setting monoclinic
_symmetry_space_group_name_Hall '-P 2yn'
_symmetry_space_group_name_H-M 'P 1 21/n 1'
_atom_sites_solution_hydrogens geom
_atom_sites_solution_primary direct
_atom_sites_solution_secondary difmap
_audit_creation_method SHELXL-97
_cell_angle_alpha 90.00
_cell_angle_beta 101.47(2)
_cell_angle_gamma 90.00
_cell_formula_units_Z 4
_cell_length_a 8.562(3)
_cell_length_b 22.486(7)
_cell_length_c 10.568(3)
_cell_measurement_reflns_used 3208
_cell_measurement_temperature 150(2)
_cell_measurement_theta_max 21.4
_cell_measurement_theta_min 2.6
_cell_volume 1994.0(11)
_computing_cell_refinement 'SAINT (Bruker, 2007)'
_computing_data_collection 'APEX2 (Bruker, 2007)'
_computing_data_reduction 'SAINT (Bruker, 2007)'
_computing_molecular_graphics 'SHELXTL (Sheldrick, 2008)'
_computing_publication_material 'DIAMOND (Brandenburg, 2006)'
_computing_structure_refinement 'SHELXTL (Sheldrick, 2008)'
_computing_structure_solution 'SHELXTL (Sheldrick, 2008)'
_diffrn_ambient_temperature 150(2)
_diffrn_measured_fraction_theta_full 0.985
_diffrn_measured_fraction_theta_max 0.985
_diffrn_measurement_device_type 'Bruker SMART APEXII'
_diffrn_measurement_method \w
_diffrn_radiation_monochromator graphite
_diffrn_radiation_source 'fine-focus sealed tube'
_diffrn_radiation_type MoK\a
_diffrn_radiation_wavelength 0.71073
_diffrn_reflns_av_R_equivalents 0.0409
_diffrn_reflns_av_sigmaI/netI 0.0499
_diffrn_reflns_limit_h_max 10
_diffrn_reflns_limit_h_min -10
_diffrn_reflns_limit_k_max 25
_diffrn_reflns_limit_k_min -28
_diffrn_reflns_limit_l_max 13
_diffrn_reflns_limit_l_min -13
_diffrn_reflns_number 11838
_diffrn_reflns_theta_full 27.00
_diffrn_reflns_theta_max 27.00
_diffrn_reflns_theta_min 1.81
_diffrn_standards_decay_% 0
_diffrn_standards_interval_count 0
_diffrn_standards_interval_time 0
_diffrn_standards_number 0
_exptl_absorpt_coefficient_mu 1.211
_exptl_absorpt_correction_T_max 0.8392
_exptl_absorpt_correction_T_min 0.7516
_exptl_absorpt_correction_type multi-scan
_exptl_absorpt_process_details 'SADABS (Sheldrick, 2003)'
_exptl_crystal_density_diffrn 1.614
_exptl_crystal_density_method 'not measured'
_exptl_crystal_F_000 976
_exptl_crystal_size_max 0.25
_exptl_crystal_size_mid 0.15
_exptl_crystal_size_min 0.15
_refine_diff_density_max 0.386
_refine_diff_density_min -0.596
_refine_diff_density_rms 0.083
_refine_ls_extinction_method none
_refine_ls_goodness_of_fit_ref 1.047
_refine_ls_hydrogen_treatment mixed
_refine_ls_matrix_type full
_refine_ls_number_parameters 241
_refine_ls_number_reflns 4283
_refine_ls_number_restraints 0
_refine_ls_restrained_S_all 1.047
_refine_ls_R_factor_all 0.0629
_refine_ls_R_factor_gt 0.0361
_refine_ls_shift/su_max 0.013
_refine_ls_shift/su_mean 0.000
_refine_ls_structure_factor_coef Fsqd
_refine_ls_weighting_details 'calc w=1/[\s^2^(Fo^2^)+(0.0323P)^2^+0.0361P] where P=(Fo^2^+2Fc^2^)/3'
_refine_ls_weighting_scheme calc
_refine_ls_wR_factor_gt 0.0702
_refine_ls_wR_factor_ref 0.0814
_reflns_number_gt 2996
_reflns_number_total 4283
_reflns_threshold_expression I>2\s
_cod_data_source_file om500834y_si_002.cif
_cod_data_source_block ljy739.2a
_cod_depositor_comments 'Adding full bibliography for 4084585--4084591.cif.'
_cod_original_cell_volume 1994.1(10)
_cod_original_sg_symbol_H-M P21/n
_cod_database_code 4084585

loop_
_symmetry_equiv_pos_as_xyz
'x, y, z'
'-x+1/2, y+1/2, -z+1/2'
'-x, -y, -z'
'x-1/2, -y-1/2, z-1/2'

loop_
_atom_site_label
_atom_site_type_symbol
_atom_site_fract_x
_atom_site_fract_y
_atom_site_fract_z
_atom_site_U_iso_or_equiv
_atom_site_adp_type
_atom_site_occupancy
_atom_site_symmetry_multiplicity
_atom_site_calc_flag
_atom_site_refinement_flags
Pd1 Pd 0.78570(3) 1.060216(11) 0.73396(2) 0.03713(10) Uani 1 1 d .
Cl1 Cl 1.04313(10) 1.02507(4) 0.78680(10) 0.0602(3) Uani 1 1 d .
Cl2 Cl 0.52268(11) 1.09044(4) 0.67685(10) 0.0608(3) Uani 1 1 d .
O1 O 0.8604(4) 0.88927(12) 0.7407(3) 0.0768(9) Uani 1 1 d .
C15 C 0.7783(5) 1.19780(18) 0.7456(4) 0.0698(13) Uani 1 1 d .
H15 H 0.6879 1.1930 0.6780 0.084 Uiso 1 1 calc R
N1 N 0.6247(3) 0.95617(12) 0.7963(3) 0.0394(7) Uani 1 1 d .
N2 N 0.4570(4) 0.92167(12) 0.9052(3) 0.0451(8) Uani 1 1 d .
C1 C 0.7009(4) 0.97566(15) 0.6925(3) 0.0385(8) Uani 1 1 d .
C2 C 0.4774(4) 0.93518(14) 0.7871(3) 0.0389(8) Uani 1 1 d .
C3 C 0.5962(5) 0.93430(15) 0.9919(4) 0.0525(11) Uani 1 1 d .
H3 H 0.6144 0.9288 1.0828 0.063 Uiso 1 1 calc R
C4 C 0.7004(5) 0.95565(16) 0.9250(4) 0.0503(10) Uani 1 1 d .
H4 H 0.8064 0.9681 0.9591 0.060 Uiso 1 1 calc R
C5 C 0.3158(4) 0.89319(17) 0.9379(4) 0.0539(10) Uani 1 1 d .
H5A H 0.2186 0.9121 0.8875 0.065 Uiso 1 1 calc R
H5B H 0.3162 0.8994 1.0307 0.065 Uiso 1 1 calc R
C6 C 0.3119(4) 0.82723(16) 0.9095(3) 0.0464(9) Uani 1 1 d .
C7 C 0.1852(5) 0.80190(19) 0.8264(4) 0.0624(12) Uani 1 1 d .
H7 H 0.0990 0.8262 0.7853 0.075 Uiso 1 1 calc R
C8 C 0.1822(6) 0.7415(2) 0.8024(4) 0.0789(14) Uani 1 1 d .
H8 H 0.0938 0.7246 0.7448 0.095 Uiso 1 1 calc R
C9 C 0.3026(7) 0.7060(2) 0.8593(5) 0.0793(14) Uani 1 1 d .
H9 H 0.2988 0.6645 0.8428 0.095 Uiso 1 1 calc R
C10 C 0.4309(6) 0.7306(2) 0.9416(5) 0.0862(16) Uani 1 1 d .
H10 H 0.5171 0.7060 0.9813 0.103 Uiso 1 1 calc R
C11 C 0.4349(5) 0.79068(19) 0.9664(4) 0.0694(13) Uani 1 1 d .
H11 H 0.5239 0.8072 1.0238 0.083 Uiso 1 1 calc R
C12 C 0.3541(4) 0.92845(16) 0.6668(3) 0.0529(11) Uani 1 1 d .
H12A H 0.4061 0.9264 0.5922 0.079 Uiso 1 1 calc R
H12B H 0.2818 0.9627 0.6573 0.079 Uiso 1 1 calc R
H12C H 0.2934 0.8919 0.6717 0.079 Uiso 1 1 calc R
C13 C 0.8181(4) 0.92995(16) 0.6675(4) 0.0479(10) Uani 1 1 d .
C14 C 0.8735(5) 0.93653(18) 0.5433(4) 0.0617(12) Uani 1 1 d .
H14A H 0.9700 0.9127 0.5461 0.092 Uiso 1 1 calc R
H14B H 0.8971 0.9784 0.5300 0.092 Uiso 1 1 calc R
H14C H 0.7899 0.9228 0.4721 0.092 Uiso 1 1 calc R
N3 N 0.8622(4) 1.14956(13) 0.7925(3) 0.0485(8) Uani 1 1 d .
C16 C 0.8188(7) 1.2544(2) 0.7923(6) 0.0914(16) Uani 1 1 d .
H16 H 0.7560 1.2874 0.7569 0.110 Uiso 1 1 calc R
C17 C 0.9464(7) 1.2628(2) 0.8874(6) 0.0934(18) Uani 1 1 d .
H17 H 0.9741 1.3014 0.9210 0.112 Uiso 1 1 calc R
C18 C 1.0348(6) 1.2146(2) 0.9340(5) 0.0862(16) Uani 1 1 d .
H18 H 1.1273 1.2194 0.9998 0.103 Uiso 1 1 calc R
C19 C 0.9906(5) 1.15832(19) 0.8861(4) 0.0650(12) Uani 1 1 d .
H19 H 1.0532 1.1250 0.9206 0.078 Uiso 1 1 calc R
H1 H 0.624(4) 0.9807(13) 0.621(3) 0.040(9) Uiso 1 1 d .

loop_
_atom_site_aniso_label
_atom_site_aniso_U_11
_atom_site_aniso_U_22
_atom_site_aniso_U_33
_atom_site_aniso_U_23
_atom_site_aniso_U_13
_atom_site_aniso_U_12
Pd1 0.03687(15) 0.03286(17) 0.04141(17) 0.00209(12) 0.00718(11) -0.00045(11)
Cl1 0.0398(5) 0.0636(7) 0.0709(7) -0.0178(5) -0.0042(5) 0.0065(4)
Cl2 0.0436(5) 0.0506(6) 0.0847(7) 0.0011(6) 0.0045(5) 0.0105(4)
O1 0.086(2) 0.0417(17) 0.103(2) 0.0129(17) 0.0182(18) 0.0214(16)
C15 0.083(3) 0.040(3) 0.087(3) 0.009(2) 0.018(3) -0.001(2)
N1 0.0408(16) 0.0338(16) 0.0415(17) 0.0047(13) 0.0034(13) -0.0026(12)
N2 0.0544(19) 0.0393(18) 0.0442(18) -0.0006(14) 0.0163(15) -0.0074(14)
C1 0.0378(18) 0.039(2) 0.038(2) 0.0018(17) 0.0048(16) -0.0022(15)
C2 0.0420(19) 0.0291(19) 0.046(2) 0.0016(16) 0.0104(16) -0.0012(15)
C3 0.072(3) 0.041(2) 0.041(2) 0.0012(18) 0.003(2) -0.0069(19)
C4 0.057(2) 0.043(2) 0.046(2) 0.0055(18) -0.0030(19) -0.0099(18)
C5 0.056(2) 0.053(3) 0.060(3) 0.003(2) 0.028(2) -0.0030(19)
C6 0.047(2) 0.045(2) 0.049(2) 0.0082(18) 0.0139(17) -0.0043(17)
C7 0.056(2) 0.058(3) 0.072(3) 0.008(2) 0.009(2) -0.006(2)
C8 0.094(4) 0.064(3) 0.075(3) -0.005(3) 0.008(3) -0.028(3)
C9 0.111(4) 0.047(3) 0.085(4) 0.004(3) 0.033(3) -0.013(3)
C10 0.091(4) 0.055(3) 0.112(4) 0.027(3) 0.020(3) 0.011(3)
C11 0.069(3) 0.053(3) 0.079(3) 0.012(2) -0.001(2) -0.005(2)
C12 0.045(2) 0.060(3) 0.052(2) 0.0008(19) 0.0063(18) -0.0076(18)
C13 0.045(2) 0.034(2) 0.063(3) -0.0106(19) 0.0077(19) -0.0023(16)
C14 0.050(2) 0.067(3) 0.068(3) -0.030(2) 0.012(2) -0.0012(19)
N3 0.0560(19) 0.0349(18) 0.058(2) 0.0002(15) 0.0191(16) -0.0067(15)
C16 0.121(5) 0.036(3) 0.122(4) -0.001(3) 0.036(4) -0.007(3)
C17 0.126(5) 0.053(3) 0.111(4) -0.027(3) 0.049(4) -0.037(3)
C18 0.095(4) 0.072(4) 0.089(4) -0.026(3) 0.012(3) -0.025(3)
C19 0.067(3) 0.052(3) 0.075(3) -0.011(2) 0.010(2) -0.012(2)

loop_
_atom_type_symbol
_atom_type_description
_atom_type_scat_dispersion_real
_atom_type_scat_dispersion_imag
_atom_type_scat_source
C C 0.0033 0.0016 'International Tables Vol C Tables 4.2.6.8 and 6.1.1.4'
H H 0.0000 0.0000 'International Tables Vol C Tables 4.2.6.8 and 6.1.1.4'
N N 0.0061 0.0033 'International Tables Vol C Tables 4.2.6.8 and 6.1.1.4'
O O 0.0106 0.0060 'International Tables Vol C Tables 4.2.6.8 and 6.1.1.4'
Cl Cl 0.1484 0.1585 'International Tables Vol C Tables 4.2.6.8 and 6.1.1.4'
Pd Pd -0.9988 1.0072 'International Tables Vol C Tables 4.2.6.8 and 6.1.1.4'

loop_
_geom_angle_atom_site_label_1
_geom_angle_atom_site_label_2
_geom_angle_atom_site_label_3
_geom_angle
C1 Pd1 N3 174.47(13)
C1 Pd1 Cl1 90.85(10)
N3 Pd1 Cl1 91.65(9)
C1 Pd1 Cl2 86.08(10)
N3 Pd1 Cl2 91.45(9)
Cl1 Pd1 Cl2 176.90(4)
N3 C15 C16 122.3(4)
N3 C15 H15 118.8
C16 C15 H15 118.8
C2 N1 C4 108.7(3)
C2 N1 C1 127.8(3)
C4 N1 C1 123.5(3)
C2 N2 C3 108.6(3)
C2 N2 C5 126.0(3)
C3 N2 C5 125.1(3)
N1 C1 C13 110.1(3)
N1 C1 Pd1 108.2(2)
C13 C1 Pd1 116.9(2)
N1 C1 H1 108(2)
C13 C1 H1 110(2)
Pd1 C1 H1 103.3(19)
N2 C2 N1 108.2(3)
N2 C2 C12 125.1(3)
N1 C2 C12 126.7(4)
C4 C3 N2 107.6(3)
C4 C3 H3 126.2
N2 C3 H3 126.2
C3 C4 N1 107.0(3)
C3 C4 H4 126.5
N1 C4 H4 126.5
N2 C5 C6 111.6(3)
N2 C5 H5A 109.3
C6 C5 H5A 109.3
N2 C5 H5B 109.3
C6 C5 H5B 109.3
H5A C5 H5B 108.0
C7 C6 C11 118.0(4)
C7 C6 C5 121.1(3)
C11 C6 C5 120.9(3)
C6 C7 C8 120.5(4)
C6 C7 H7 119.7
C8 C7 H7 119.7
C9 C8 C7 121.0(4)
C9 C8 H8 119.5
C7 C8 H8 119.5
C8 C9 C10 119.3(4)
C8 C9 H9 120.3
C10 C9 H9 120.3
C9 C10 C11 120.1(4)
C9 C10 H10 119.9
C11 C10 H10 119.9
C10 C11 C6 121.0(4)
C10 C11 H11 119.5
C6 C11 H11 119.5
C2 C12 H12A 109.5
C2 C12 H12B 109.5
H12A C12 H12B 109.5
C2 C12 H12C 109.5
H12A C12 H12C 109.5
H12B C12 H12C 109.5
O1 C13 C14 122.2(4)
O1 C13 C1 122.3(4)
C14 C13 C1 115.4(3)
C13 C14 H14A 109.5
C13 C14 H14B 109.5
H14A C14 H14B 109.5
C13 C14 H14C 109.5
H14A C14 H14C 109.5
H14B C14 H14C 109.5
C19 N3 C15 117.0(3)
C19 N3 Pd1 120.3(3)
C15 N3 Pd1 122.4(3)
C17 C16 C15 120.4(5)
C17 C16 H16 119.8
C15 C16 H16 119.8
C16 C17 C18 118.1(5)
C16 C17 H17 120.9
C18 C17 H17 120.9
C17 C18 C19 120.2(4)
C17 C18 H18 119.9
C19 C18 H18 119.9
N3 C19 C18 121.9(4)
N3 C19 H19 119.1
C18 C19 H19 119.1

loop_
_geom_bond_atom_site_label_1
_geom_bond_atom_site_label_2
_geom_bond_distance
Pd1 C1 2.051(3)
Pd1 N3 2.165(3)
Pd1 Cl1 2.3034(11)
Pd1 Cl2 2.3145(11)
O1 C13 1.206(4)
C15 N3 1.340(5)
C15 C16 1.383(6)
C15 H15 0.9500
N1 C2 1.331(4)
N1 C4 1.385(4)
N1 C1 1.452(4)
N2 C2 1.329(4)
N2 C3 1.381(4)
N2 C5 1.468(4)
C1 C13 1.496(5)
C1 H1 0.90(3)
C2 C12 1.490(4)
C3 C4 1.333(5)
C3 H3 0.9500
C4 H4 0.9500
C5 C6 1.512(5)
C5 H5A 0.9900
C5 H5B 0.9900
C6 C7 1.376(5)
C6 C11 1.376(5)
C7 C8 1.382(6)
C7 H7 0.9500
C8 C9 1.346(6)
C8 H8 0.9500
C9 C10 1.375(6)
C9 H9 0.9500
C10 C11 1.375(6)
C10 H10 0.9500
C11 H11 0.9500
C12 H12A 0.9800
C12 H12B 0.9800
C12 H12C 0.9800
C13 C14 1.489(6)
C14 H14A 0.9800
C14 H14B 0.9800
C14 H14C 0.9800
N3 C19 1.339(4)
C16 C17 1.343(6)
C16 H16 0.9500
C17 C18 1.357(7)
C17 H17 0.9500
C18 C19 1.387(6)
C18 H18 0.9500
C19 H19 0.9500
